data_8102960
loop_
_publ_author_name
'Tanh Jeazet, H. B.'
'Menezes, P. W.'
'Hoffmann, S.'
'Prots, Yu.'
'Kniep, R.'

_publ_section_title
;
Crystal structures of lead(II) cobalt(II) (monophosphate-hydrogenmonoborate-
monophosphate), PbCo[BP~2~O~8~(OH)], and lead(II) zinc(II) (monophosphate-
hydrogenmonoborate-monophosphate), PbZn[BP~2~O~8~(OH)]
;
_journal_issue 4
_journal_name_full 'Zeitschrift f\"ur Kristallographie - New Crystal Structures'
_journal_page_first 431
_journal_page_last 433
_journal_volume 221
_journal_year 2006
_chemical_formula_sum 'B Co H O9 P2 Pb'
_chemical_formula_weight 483.88
_space_group_IT_number 2
_symmetry_space_group_name_Hall '-P 1'
_symmetry_space_group_name_H-M 'P -1'
_audit_creation_date 2006-10-04T18:14:18-00:00
_audit_creation_method 'WinGX routine CIF_UPDATE'
_cell_angle_alpha 89.473(8)
_cell_angle_beta 79.219(4)
_cell_angle_gamma 87.521(7)
_cell_formula_units_Z 2
_cell_length_a 5.2208(2)
_cell_length_b 7.8467(7)
_cell_length_c 8.3422(3)
_cell_measurement_reflns_used 3122
_cell_measurement_temperature 293(2)
_cell_measurement_theta_max 33.5782
_cell_measurement_theta_min 3.5945
_cell_volume 335.40(4)
_computing_cell_refinement 'CrystalClear (Rigaku/MSC Inc., 2005)'
_computing_data_collection 'CrystalClear (Rigaku/MSC Inc., 2005)'
_computing_data_reduction 'CrystalClear (Rigaku/MSC Inc., 2005)'
_computing_molecular_graphics 'DIAMOND VERSION 2.0 F (1998)'
_computing_structure_refinement 'SHELXL-97 (Sheldrick, 1997)'
_computing_structure_solution 'SHELXS-97 (Sheldrick, 1997)'
_diffrn_ambient_temperature 293(2)
_diffrn_detector_area_resol_mean 14.6306
_diffrn_measured_fraction_theta_full 0.846
_diffrn_measured_fraction_theta_max 0.846
_diffrn_measurement_details
;
        scan:
        Number of images: 600
                   Slice: 0.0000 - 360.0000
             Image width: 0.6000
                Exp time: 75.0000
           Rotation axis: Phi
                   Omega: 0.0000
                     Chi: 0.0000
                     Phi: 0.0000
                     XTD: 42.0800
                  2theta: -25.0000
        scan:
        Number of images: 95
                   Slice: -38.0000 - 19.0000
             Image width: 0.6000
                Exp time: 75.0000
           Rotation axis: Omega
                   Omega: 0.0000
                     Chi: -90.0000
                     Phi: -5.0000
                     XTD: 42.0800
                  2theta: -25.0000
        scan:
        Number of images: 95
                   Slice: -38.0000 - 19.0000
             Image width: 0.6000
                Exp time: 75.0000
           Rotation axis: Omega
                   Omega: 0.0000
                     Chi: -90.0000
                     Phi: 25.0000
                     XTD: 42.0800
                  2theta: -25.0000
        scan:
        Number of images: 95
                   Slice: -38.0000 - 19.0000
             Image width: 0.6000
                Exp time: 75.0000
           Rotation axis: Omega
                   Omega: 0.0000
                     Chi: -90.0000
                     Phi: 60.0000
                     XTD: 42.0800
                  2theta: -25.0000
;
_diffrn_measurement_device 'Rigaku AFC-7'
_diffrn_measurement_method phi/omega
_diffrn_radiation_detector 'Mercury CCD'
_diffrn_radiation_monochromator graphite
_diffrn_radiation_source 'sealed tube'
_diffrn_radiation_type MoK\a
_diffrn_radiation_wavelength 0.71073
_diffrn_reflns_av_R_equivalents 0.0328
_diffrn_reflns_limit_h_max 7
_diffrn_reflns_limit_h_min -7
_diffrn_reflns_limit_k_max 11
_diffrn_reflns_limit_k_min -7
_diffrn_reflns_limit_l_max 12
_diffrn_reflns_limit_l_min -12
_diffrn_reflns_number 6406
_diffrn_reflns_reduction_process 'Lp corrections applied'
_diffrn_reflns_theta_full 33.58
_diffrn_reflns_theta_max 33.58
_diffrn_reflns_theta_min 2.49
_diffrn_source_current 52
_diffrn_source_power 2.6
_diffrn_source_voltage 50
_exptl_absorpt_coefficient_mu 28.044
_exptl_absorpt_correction_T_max 0.4916
_exptl_absorpt_correction_T_min 0.2621
_exptl_absorpt_correction_type numerical
_exptl_crystal_colour red
_exptl_crystal_density_diffrn 4.791
_exptl_crystal_density_method 'not measured'
_exptl_crystal_description platelet
_exptl_crystal_F_000 434
_exptl_crystal_size_max 0.025
_exptl_crystal_size_mid 0.080
_exptl_crystal_size_min 0.090
_refine_diff_density_max 3.718
_refine_diff_density_min -3.664
_refine_ls_extinction_coef 0.0051(8)
_refine_ls_extinction_expression Fc^*^=kFc[1+0.001xFc^2^\l^3^/sin(2\q)]^-1/4^
_refine_ls_extinction_method SHELXL
_refine_ls_goodness_of_fit_ref 1.117
_refine_ls_hydrogen_treatment mixed
_refine_ls_matrix_type full
_refine_ls_number_parameters 131
_refine_ls_number_reflns 2233
_refine_ls_number_restraints 1
_refine_ls_restrained_S_all 1.117
_refine_ls_R_factor_gt 0.0338
_refine_ls_shift/su_max 0.001
_refine_ls_structure_factor_coef Fsqd
_refine_ls_weighting_details 'calc w=1/[\s^2^(Fo^2^)+(0.0467P)^2^+1.3810P] where P=(Fo^2^+2Fc^2^)/3'
_refine_ls_weighting_scheme calc
_refine_ls_wR_factor_ref 0.0827
_reflns_number_gt 2122
_reflns_number_total 2233
_reflns_threshold_expression >2sigma(I)
_cod_data_source_file 409900.cff
_cod_data_source_block HTa_B0063a
_cod_depositor_comments
;
The following automatic conversions were performed:
'_exptl_absorpt_correction_type' value 'Numerical' changed to 'numerical'
according to '/home/saulius/struct/CIF-dictionaries/cif_core.dic'
dictionary named 'cif_core.dic' version 2.4.1 from 2010-06-29.

Automatic conversion script
Id: cif_fix_enum 1555 2011-01-17 13:19:09Z saulius 
;
_cod_original_cell_volume 335.40(3)
_cod_original_sg_symbol_H-M P-1
_cod_original_formula_sum 'H1 B1 Co1 O9 P2 Pb1'
_cod_database_code 8102960

loop_
_symmetry_equiv_pos_as_xyz
'x, y, z'
'-x, -y, -z'

loop_
_atom_site_label
_atom_site_type_symbol
_atom_site_fract_x
_atom_site_fract_y
_atom_site_fract_z
_atom_site_U_iso_or_equiv
_atom_site_adp_type
_atom_site_occupancy
_atom_site_symmetry_multiplicity
_atom_site_Wyckoff_symbol
_atom_site_calc_flag
_atom_site_refinement_flags
_atom_site_disorder_group
_atom_site_disorder_assembly
Pb1 Pb 0.72571(4) 0.30597(3) 0.08890(3) 0.01446(10) Uani 1 2 i d . . .
Co1 Co 0.26963(14) 0.20201(10) 0.80335(9) 0.00870(15) Uani 1 2 i d . . .
P1 P 0.1956(3) 0.56690(18) 0.29782(17) 0.0075(2) Uani 1 2 i d . . .
P2 P 0.2272(3) 0.06398(18) 0.18035(17) 0.0072(2) Uani 1 2 i d . . .
B1 B 0.1204(12) 0.2511(7) 0.4552(7) 0.0086(10) Uani 1 2 i d . . .
O1 O 0.0281(8) 0.4349(5) 0.7959(5) 0.0119(7) Uani 1 2 i d . . .
O2 O 0.0484(8) 0.1273(5) 0.3422(5) 0.0117(7) Uani 1 2 i d . . .
O3 O 0.1001(8) 0.9077(5) 0.1308(5) 0.0109(7) Uani 1 2 i d . . .
O4 O 0.1298(8) 0.6852(6) 0.4475(5) 0.0125(7) Uani 1 2 i d . . .
O5 O 0.2278(8) 0.2118(5) 0.0562(5) 0.0110(7) Uani 1 2 i d . . .
O6 O 0.2664(8) 0.3885(5) 0.3608(5) 0.0120(7) Uani 1 2 i d . . .
O7 O 0.2898(9) 0.1728(6) 0.5577(5) 0.0169(9) Uani 1 2 i d D . .
O8 O 0.4427(8) 0.6214(5) 0.1848(5) 0.0113(7) Uani 1 2 i d . . .
O9 O 0.5078(8) 0.0276(5) 0.2034(5) 0.0128(8) Uani 1 2 i d . . .
H1 H 0.307(18) 0.247(9) 0.619(10) 0.019 Uiso 1 2 i d D . .

loop_
_atom_site_aniso_label
_atom_site_aniso_U_11
_atom_site_aniso_U_22
_atom_site_aniso_U_33
_atom_site_aniso_U_23
_atom_site_aniso_U_13
_atom_site_aniso_U_12
Pb1 0.01193(13) 0.01368(14) 0.01758(13) -0.00088(8) -0.00226(8) -0.00023(8)
Co1 0.0068(3) 0.0089(3) 0.0107(3) 0.0005(2) -0.0026(2) -0.0004(2)
P1 0.0052(5) 0.0074(6) 0.0097(5) -0.0003(4) -0.0005(4) -0.0009(4)
P2 0.0049(5) 0.0079(6) 0.0090(5) -0.0005(4) -0.0013(4) -0.0006(4)
B1 0.011(2) 0.005(2) 0.009(2) -0.0015(18) -0.0006(19) 0.0008(18)
O1 0.0099(17) 0.0093(19) 0.0183(19) -0.0039(14) -0.0074(15) 0.0015(14)
O2 0.0121(18) 0.0089(19) 0.0129(18) -0.0054(14) 0.0018(14) -0.0023(14)
O3 0.0106(17) 0.0096(18) 0.0129(17) -0.0026(14) -0.0029(14) -0.0018(14)
O4 0.0103(17) 0.013(2) 0.0128(18) -0.0042(14) 0.0019(14) 0.0004(14)
O5 0.0155(18) 0.0102(18) 0.0095(16) 0.0053(13) -0.0081(14) -0.0027(14)
O6 0.0148(19) 0.0069(18) 0.0145(18) 0.0026(14) -0.0034(15) -0.0020(14)
O7 0.018(2) 0.020(2) 0.0116(18) 0.0012(15) -0.0036(15) 0.0079(17)
O8 0.0072(16) 0.0106(18) 0.0150(18) 0.0010(14) 0.0007(13) -0.0012(13)
O9 0.0065(16) 0.0127(19) 0.020(2) 0.0003(15) -0.0042(14) 0.0012(14)

loop_
_atom_type_symbol
_atom_type_description
_atom_type_scat_dispersion_real
_atom_type_scat_dispersion_imag
_atom_type_scat_source
Co Co 0.3494 0.9721 'International Tables Vol C Tables 4.2.6.8 and 6.1.1.4'
O O 0.0106 0.006 'International Tables Vol C Tables 4.2.6.8 and 6.1.1.4'
P P 0.1023 0.0942 'International Tables Vol C Tables 4.2.6.8 and 6.1.1.4'
Pb Pb -3.3944 10.1111 'International Tables Vol C Tables 4.2.6.8 and 6.1.1.4'
B B 0.0013 0.0007 'International Tables Vol C Tables 4.2.6.8 and 6.1.1.4'
H H 0 0 'International Tables Vol C Tables 4.2.6.8 and 6.1.1.4'

loop_
_geom_angle_atom_site_label_1
_geom_angle_atom_site_label_2
_geom_angle_atom_site_label_3
_geom_angle
_geom_angle_site_symmetry_1
_geom_angle_site_symmetry_3
_geom_angle_publ_flag
O3 Pb1 O9 77.18(14) 2_665 . ?
O3 Pb1 O8 68.28(13) 2_665 2_665 ?
O9 Pb1 O8 106.85(13) . 2_665 ?
O3 Pb1 O5 63.52(13) 2_665 1_655 ?
O9 Pb1 O5 100.98(12) . 1_655 ?
O8 Pb1 O5 115.91(12) 2_665 1_655 ?
O3 Pb1 O1 129.38(13) 2_665 2_666 ?
O9 Pb1 O1 137.04(13) . 2_666 ?
O8 Pb1 O1 114.20(13) 2_665 2_666 ?
O5 Pb1 O1 72.42(13) 1_655 2_666 ?
O7 Co1 O5 174.64(19) . 1_556 ?
O7 Co1 O9 87.06(18) . 2_656 ?
O5 Co1 O9 90.86(17) 1_556 2_656 ?
O7 Co1 O8 103.04(19) . 2_666 ?
O5 Co1 O8 82.19(17) 1_556 2_666 ?
O9 Co1 O8 100.46(16) 2_656 2_666 ?
O7 Co1 O3 94.61(18) . 2_566 ?
O5 Co1 O3 80.69(16) 1_556 2_566 ?
O9 Co1 O3 96.26(16) 2_656 2_566 ?
O8 Co1 O3 156.17(17) 2_666 2_566 ?
O7 Co1 O1 89.44(17) . . ?
O5 Co1 O1 92.47(17) 1_556 . ?
O9 Co1 O1 176.08(17) 2_656 . ?
O8 Co1 O1 82.06(16) 2_666 . ?
O3 Co1 O1 82.25(16) 2_566 . ?
O7 Co1 H1 20(2) . . ?
O5 Co1 H1 165(2) 1_556 . ?
O9 Co1 H1 101(3) 2_656 . ?
O8 Co1 H1 86(3) 2_666 . ?
O3 Co1 H1 107(3) 2_566 . ?
O1 Co1 H1 76(3) . . ?
O1 P1 O8 109.7(2) 2_566 . ?
O1 P1 O4 111.6(2) 2_566 . ?
O8 P1 O4 110.4(2) . . ?
O1 P1 O6 112.8(2) 2_566 . ?
O8 P1 O6 105.1(2) . . ?
O4 P1 O6 106.9(2) . . ?
O3 P2 O9 113.1(2) 1_545 . ?
O3 P2 O5 112.4(2) 1_545 . ?
O9 P2 O5 108.0(2) . . ?
O3 P2 O2 105.3(2) 1_545 . ?
O9 P2 O2 111.5(2) . . ?
O5 P2 O2 106.3(2) . . ?
O7 B1 O2 111.6(5) . . ?
O7 B1 O4 111.6(5) . 2_566 ?
O2 B1 O4 104.8(4) . 2_566 ?
O7 B1 O6 107.2(5) . . ?
O2 B1 O6 109.4(4) . . ?
O4 B1 O6 112.3(4) 2_566 . ?
P1 O1 Co1 118.6(2) 2_566 . ?
P1 O1 Pb1 132.3(2) 2_566 2_666 ?
Co1 O1 Pb1 107.60(15) . 2_666 ?
B1 O2 P2 125.1(4) . . ?
P2 O3 Co1 136.0(3) 1_565 2_566 ?
P2 O3 Pb1 129.0(2) 1_565 2_665 ?
Co1 O3 Pb1 94.85(15) 2_566 2_665 ?
B1 O4 P1 132.2(4) 2_566 . ?
P2 O5 Co1 129.3(3) . 1_554 ?
P2 O5 Pb1 103.2(2) . 1_455 ?
Co1 O5 Pb1 91.64(14) 1_554 1_455 ?
B1 O6 P1 135.6(4) . . ?
B1 O7 Co1 128.2(4) . . ?
B1 O7 H1 104(7) . . ?
Co1 O7 H1 43(7) . . ?
P1 O8 Co1 135.6(3) . 2_666 ?
P1 O8 Pb1 102.5(2) . 2_665 ?
Co1 O8 Pb1 105.21(16) 2_666 2_665 ?
P2 O9 Co1 131.0(3) . 2_656 ?
P2 O9 Pb1 101.2(2) . . ?
Co1 O9 Pb1 120.24(18) 2_656 . ?

loop_
_geom_bond_atom_site_label_1
_geom_bond_atom_site_label_2
_geom_bond_distance
_geom_bond_site_symmetry_2
_geom_bond_publ_flag
Pb1 O3 2.510(4) 2_665 ?
Pb1 O9 2.598(4) . ?
Pb1 O8 2.644(4) 2_665 ?
Pb1 O5 2.657(4) 1_655 ?
Pb1 O1 2.727(4) 2_666 ?
Co1 O7 2.046(5) . ?
Co1 O5 2.081(4) 1_556 ?
Co1 O9 2.097(4) 2_656 ?
Co1 O8 2.103(4) 2_666 ?
Co1 O3 2.123(4) 2_566 ?
Co1 O1 2.182(4) . ?
Co1 H1 1.56(9) . ?
P1 O1 1.523(4) 2_566 ?
P1 O8 1.524(4) . ?
P1 O4 1.540(4) . ?
P1 O6 1.545(4) . ?
P2 O3 1.516(4) 1_545 ?
P2 O9 1.527(4) . ?
P2 O5 1.548(4) . ?
P2 O2 1.563(4) . ?
B1 O7 1.456(7) . ?
B1 O2 1.468(7) . ?
B1 O4 1.473(7) 2_566 ?
B1 O6 1.481(7) . ?
O1 P1 1.523(4) 2_566 ?
O1 Pb1 2.727(4) 2_666 ?
O3 P2 1.516(4) 1_565 ?
O3 Co1 2.123(4) 2_566 ?
O3 Pb1 2.510(4) 2_665 ?
O4 B1 1.473(7) 2_566 ?
O5 Co1 2.081(4) 1_554 ?
O5 Pb1 2.657(4) 1_455 ?
O7 H1 0.80(5) . ?
O8 Co1 2.103(4) 2_666 ?
O8 Pb1 2.644(4) 2_665 ?
O9 Co1 2.097(4) 2_656 ?
